data_4105609
loop_
_publ_author_name
'Kohsuke Ohmatsu'
'Mari Kiyokawa'
'Takashi Ooi'

_publ_section_title
;
 Chiral 1,2,3-Triazoliums as New Cationic Organic Catalysts with
 Anion-Recognition Ability: Application to Asymmetric Alkylation of
 Oxindoles
;
_journal_name_full 'Journal of the American Chemical Society'
_journal_page_first 1307
_journal_page_last 1309
_journal_paper_doi 10.1021/ja1102844
_journal_volume 133
_journal_year 2011
_chemical_absolute_configuration S
_chemical_formula_moiety 'C43 H37 N4 O, 3(C H Cl3), Cl'
_chemical_formula_sum 'C46 H40 Cl10 N4 O'
_chemical_formula_weight 1019.32
_chemical_name_systematic
; 
 ? 
;
_space_group_IT_number 1
_symmetry_cell_setting triclinic
_symmetry_space_group_name_Hall 'P 1'
_symmetry_space_group_name_H-M 'P 1'
_atom_sites_solution_hydrogens geom
_atom_sites_solution_primary direct
_atom_sites_solution_secondary difmap
_audit_creation_method SHELXL-97
_cell_angle_alpha 90.076(4)
_cell_angle_beta 92.249(3)
_cell_angle_gamma 90.223(3)
_cell_formula_units_Z 2
_cell_length_a 12.291(2)
_cell_length_b 13.669(3)
_cell_length_c 14.416(3)
_cell_measurement_reflns_used 6019
_cell_measurement_temperature 153
_cell_measurement_theta_max 28.24
_cell_measurement_theta_min 2.22
_cell_volume 2420.1(8)
_computing_cell_refinement 'Bruker SMART'
_computing_data_collection 'Bruker SMART'
_computing_data_reduction 'Bruker SAINT'
_computing_molecular_graphics 'Bruker SHELXTL'
_computing_publication_material 'Bruker SHELXTL'
_computing_structure_refinement 'SHELXL-97 (Sheldrick, 1997)'
_computing_structure_solution 'SHELXS-97 (Sheldrick, 1990)'
_diffrn_ambient_temperature 153
_diffrn_detector_area_resol_mean 8.366
_diffrn_measured_fraction_theta_full 0.976
_diffrn_measured_fraction_theta_max 0.976
_diffrn_measurement_device_type 'CCD area detector'
_diffrn_measurement_method 'phi and omega scans'
_diffrn_radiation_monochromator graphite
_diffrn_radiation_source 'fine-focus sealed tube'
_diffrn_radiation_type MoK\a
_diffrn_radiation_wavelength 0.71073
_diffrn_reflns_av_R_equivalents 0.0211
_diffrn_reflns_av_sigmaI/netI 0.0346
_diffrn_reflns_limit_h_max 16
_diffrn_reflns_limit_h_min -15
_diffrn_reflns_limit_k_max 16
_diffrn_reflns_limit_k_min -18
_diffrn_reflns_limit_l_max 17
_diffrn_reflns_limit_l_min -19
_diffrn_reflns_number 18010
_diffrn_reflns_theta_full 28.36
_diffrn_reflns_theta_max 28.36
_diffrn_reflns_theta_min 1.41
_exptl_absorpt_coefficient_mu 0.615
_exptl_absorpt_correction_T_max 0.9410
_exptl_absorpt_correction_T_min 0.7091
_exptl_absorpt_correction_type empirical
_exptl_crystal_colour colorless
_exptl_crystal_density_diffrn 1.399
_exptl_crystal_density_meas 1.399
_exptl_crystal_description plate
_exptl_crystal_F_000 1044
_exptl_crystal_size_max 0.60
_exptl_crystal_size_mid 0.40
_exptl_crystal_size_min 0.10
_refine_diff_density_max 0.569
_refine_diff_density_min -0.584
_refine_diff_density_rms 0.054
_refine_ls_abs_structure_details 'Flack H D (1983), Acta Cryst. A39, 876-881'
_refine_ls_abs_structure_Flack 0.04(3)
_refine_ls_extinction_method none
_refine_ls_goodness_of_fit_ref 1.021
_refine_ls_hydrogen_treatment mixed
_refine_ls_matrix_type full
_refine_ls_number_parameters 1107
_refine_ls_number_reflns 14326
_refine_ls_number_restraints 3
_refine_ls_restrained_S_all 1.021
_refine_ls_R_factor_all 0.0403
_refine_ls_R_factor_gt 0.0380
_refine_ls_shift/su_max 0.001
_refine_ls_shift/su_mean 0.000
_refine_ls_structure_factor_coef Fsqd
_refine_ls_weighting_details 'calc w=1/[\s^2^(Fo^2^)+(0.0510P)^2^+1.0737P] where P=(Fo^2^+2Fc^2^)/3'
_refine_ls_weighting_scheme calc
_refine_ls_wR_factor_gt 0.0976
_refine_ls_wR_factor_ref 0.0999
_reflns_number_gt 13602
_reflns_number_total 14326
_reflns_threshold_expression >2sigma(I)
_cod_data_source_file ja1102844_si_002.cif
_cod_data_source_block 1aCl
_cod_original_cell_volume 2420.0(8)
_cod_database_code 4105609

loop_
_symmetry_equiv_pos_as_xyz
'x, y, z'

loop_
_atom_site_label
_atom_site_type_symbol
_atom_site_fract_x
_atom_site_fract_y
_atom_site_fract_z
_atom_site_U_iso_or_equiv
_atom_site_adp_type
_atom_site_occupancy
_atom_site_symmetry_multiplicity
_atom_site_calc_flag
_atom_site_refinement_flags
C1 C 0.7322(2) 0.27033(19) 0.28340(17) 0.0252(5) Uani 1 1 d .
C2 C 0.7122(2) 0.36765(18) 0.30081(16) 0.0232(5) Uani 1 1 d .
H2 H 0.6503 0.3945 0.3288 0.028 Uiso 1 1 calc R
C3 C 0.6663(2) 0.18158(19) 0.29537(18) 0.0263(5) Uani 1 1 d .
C4 C 0.6374(2) 0.1511(2) 0.38356(19) 0.0345(6) Uani 1 1 d .
H4 H 0.6614 0.1870 0.4371 0.041 Uiso 1 1 calc R
C5 C 0.5738(3) 0.0683(3) 0.3923(2) 0.0437(7) Uani 1 1 d .
H5 H 0.5553 0.0464 0.4522 0.052 Uiso 1 1 calc R
C6 C 0.5370(3) 0.0175(2) 0.3146(3) 0.0448(8) Uani 1 1 d .
H6 H 0.4916 -0.0383 0.3211 0.054 Uiso 1 1 calc R
C7 C 0.5657(3) 0.0472(3) 0.2269(2) 0.0446(8) Uani 1 1 d .
H7 H 0.5412 0.0111 0.1736 0.054 Uiso 1 1 calc R
C8 C 0.6301(3) 0.1293(2) 0.21728(19) 0.0353(6) Uani 1 1 d .
H8 H 0.6498 0.1500 0.1573 0.042 Uiso 1 1 calc R
C9 C 0.8948(3) 0.1851(2) 0.2097(3) 0.0406(7) Uani 1 1 d .
H9A H 0.8720 0.1247 0.2416 0.049 Uiso 1 1 calc R
H9B H 0.8784 0.1766 0.1424 0.049 Uiso 1 1 calc R
C10 C 1.0145(3) 0.2000(2) 0.2261(2) 0.0351(6) Uani 1 1 d .
C11 C 1.0787(3) 0.2194(3) 0.1516(3) 0.0508(8) Uani 1 1 d .
H11 H 1.0465 0.2240 0.0908 0.061 Uiso 1 1 calc R
C12 C 1.1898(4) 0.2320(5) 0.1656(4) 0.0777(15) Uani 1 1 d .
H12 H 1.2343 0.2448 0.1146 0.093 Uiso 1 1 calc R
C13 C 1.2352(3) 0.2257(4) 0.2544(4) 0.0742(14) Uani 1 1 d .
H13 H 1.3116 0.2340 0.2643 0.089 Uiso 1 1 calc R
C14 C 1.1719(4) 0.2078(3) 0.3284(3) 0.0652(12) Uani 1 1 d .
H14 H 1.2040 0.2046 0.3893 0.078 Uiso 1 1 calc R
C15 C 1.0613(3) 0.1944(3) 0.3141(3) 0.0481(8) Uani 1 1 d .
H15 H 1.0172 0.1812 0.3653 0.058 Uiso 1 1 calc R
C16 C 0.81200(19) 0.52450(17) 0.25887(16) 0.0207(4) Uani 1 1 d .
H16 H 0.7725 0.5568 0.3099 0.025 Uiso 1 1 calc R
C17 C 0.9324(2) 0.55153(19) 0.27168(17) 0.0252(5) Uani 1 1 d .
H17A H 0.9748 0.5141 0.2268 0.030 Uiso 1 1 calc R
H17B H 0.9420 0.6220 0.2583 0.030 Uiso 1 1 calc R
C18 C 0.9763(2) 0.5301(2) 0.36983(18) 0.0266(5) Uani 1 1 d .
C19 C 1.0592(2) 0.4625(2) 0.3848(2) 0.0330(6) Uani 1 1 d .
H19 H 1.0868 0.4277 0.3338 0.040 Uiso 1 1 calc R
C20 C 1.1025(3) 0.4452(3) 0.4746(2) 0.0453(8) Uani 1 1 d .
H20 H 1.1593 0.3990 0.4845 0.054 Uiso 1 1 calc R
C21 C 1.0619(3) 0.4956(3) 0.5484(2) 0.0498(9) Uani 1 1 d .
H21 H 1.0923 0.4853 0.6092 0.060 Uiso 1 1 calc R
C22 C 0.9773(3) 0.5613(3) 0.5346(2) 0.0456(8) Uani 1 1 d .
H22 H 0.9479 0.5940 0.5861 0.055 Uiso 1 1 calc R
C23 C 0.9356(2) 0.5790(2) 0.4451(2) 0.0370(6) Uani 1 1 d .
H23 H 0.8787 0.6252 0.4355 0.044 Uiso 1 1 calc R
C24 C 0.75423(19) 0.55659(18) 0.16306(16) 0.0207(4) Uani 1 1 d .
C25 C 0.7976(2) 0.49032(18) 0.08672(16) 0.0233(5) Uani 1 1 d .
C26 C 0.9010(2) 0.5054(2) 0.05197(18) 0.0283(5) Uani 1 1 d .
H26 H 0.9418 0.5619 0.0704 0.034 Uiso 1 1 calc R
C27 C 0.9448(2) 0.4388(3) -0.0092(2) 0.0362(6) Uani 1 1 d .
H27 H 1.0149 0.4506 -0.0325 0.043 Uiso 1 1 calc R
C28 C 0.8876(3) 0.3555(2) -0.0367(2) 0.0370(6) Uani 1 1 d .
H28 H 0.9181 0.3100 -0.0781 0.044 Uiso 1 1 calc R
C29 C 0.7844(2) 0.3396(2) -0.0026(2) 0.0335(6) Uani 1 1 d .
H29 H 0.7437 0.2831 -0.0210 0.040 Uiso 1 1 calc R
C30 C 0.7410(2) 0.40681(19) 0.05841(17) 0.0262(5) Uani 1 1 d .
H30 H 0.6707 0.3951 0.0813 0.031 Uiso 1 1 calc R
C31 C 0.76964(19) 0.66783(18) 0.14865(17) 0.0226(4) Uani 1 1 d .
C32 C 0.7435(2) 0.73084(19) 0.22089(18) 0.0274(5) Uani 1 1 d .
H32 H 0.7232 0.7042 0.2785 0.033 Uiso 1 1 calc R
C33 C 0.7468(2) 0.8323(2) 0.2097(2) 0.0317(6) Uani 1 1 d .
H33 H 0.7281 0.8740 0.2593 0.038 Uiso 1 1 calc R
C34 C 0.7773(2) 0.8721(2) 0.1261(2) 0.0339(6) Uani 1 1 d .
H34 H 0.7803 0.9411 0.1184 0.041 Uiso 1 1 calc R
C35 C 0.8034(2) 0.8107(2) 0.0544(2) 0.0335(6) Uani 1 1 d .
H35 H 0.8251 0.8378 -0.0027 0.040 Uiso 1 1 calc R
C36 C 0.7982(2) 0.7089(2) 0.06453(18) 0.0275(5) Uani 1 1 d .
H36 H 0.8143 0.6676 0.0138 0.033 Uiso 1 1 calc R
C37 C 0.56009(19) 0.55800(17) 0.10811(16) 0.0219(4) Uani 1 1 d .
C38 C 0.4435(2) 0.54339(19) 0.13255(17) 0.0235(5) Uani 1 1 d .
C39 C 0.4101(3) 0.5241(4) 0.2214(2) 0.0515(10) Uani 1 1 d .
H39 H 0.4624 0.5211 0.2716 0.062 Uiso 1 1 calc R
C40 C 0.3002(3) 0.5092(4) 0.2377(2) 0.0640(13) Uani 1 1 d .
H40 H 0.2775 0.4986 0.2991 0.077 Uiso 1 1 calc R
C41 C 0.2245(2) 0.5097(3) 0.1644(2) 0.0494(9) Uani 1 1 d .
H41 H 0.1498 0.4976 0.1751 0.059 Uiso 1 1 calc R
C42 C 0.2573(2) 0.5277(3) 0.0760(2) 0.0444(8) Uani 1 1 d .
H42 H 0.2052 0.5284 0.0255 0.053 Uiso 1 1 calc R
C43 C 0.3658(2) 0.5448(2) 0.06056(19) 0.0344(6) Uani 1 1 d .
H43 H 0.3876 0.5578 -0.0007 0.041 Uiso 1 1 calc R
C44 C 0.5549(2) 0.77005(19) 0.75639(17) 0.0249(5) Uani 1 1 d .
C45 C 0.5750(2) 0.86744(18) 0.73943(16) 0.0228(4) Uani 1 1 d .
H45 H 0.6372 0.8945 0.7118 0.027 Uiso 1 1 calc R
C46 C 0.6211(2) 0.68176(19) 0.74448(17) 0.0263(5) Uani 1 1 d .
C47 C 0.6568(3) 0.6291(2) 0.8227(2) 0.0357(6) Uani 1 1 d .
H47 H 0.6367 0.6494 0.8826 0.043 Uiso 1 1 calc R
C48 C 0.7218(3) 0.5471(2) 0.8131(2) 0.0435(7) Uani 1 1 d .
H48 H 0.7465 0.5116 0.8664 0.052 Uiso 1 1 calc R
C49 C 0.7503(3) 0.5174(2) 0.7259(3) 0.0442(7) Uani 1 1 d .
H49 H 0.7954 0.4617 0.7194 0.053 Uiso 1 1 calc R
C50 C 0.7137(3) 0.5684(3) 0.6475(2) 0.0438(7) Uani 1 1 d .
H50 H 0.7322 0.5465 0.5876 0.053 Uiso 1 1 calc R
C51 C 0.6502(2) 0.6513(2) 0.65651(19) 0.0343(6) Uani 1 1 d .
H51 H 0.6267 0.6872 0.6030 0.041 Uiso 1 1 calc R
C52 C 0.3929(3) 0.6851(2) 0.8302(3) 0.0413(7) Uani 1 1 d .
H52A H 0.4096 0.6767 0.8975 0.050 Uiso 1 1 calc R
H52B H 0.4153 0.6248 0.7981 0.050 Uiso 1 1 calc R
C53 C 0.2730(3) 0.7000(2) 0.8140(2) 0.0347(6) Uani 1 1 d .
C54 C 0.2257(3) 0.6945(3) 0.7257(3) 0.0479(8) Uani 1 1 d .
H54 H 0.2696 0.6814 0.6743 0.058 Uiso 1 1 calc R
C55 C 0.1156(4) 0.7079(3) 0.7117(3) 0.0650(12) Uani 1 1 d .
H55 H 0.0835 0.7044 0.6507 0.078 Uiso 1 1 calc R
C56 C 0.0519(4) 0.7263(4) 0.7855(4) 0.0741(14) Uani 1 1 d .
H56 H -0.0243 0.7351 0.7756 0.089 Uiso 1 1 calc R
C57 C 0.0975(4) 0.7321(5) 0.8741(4) 0.0764(14) Uani 1 1 d .
H57 H 0.0530 0.7449 0.9251 0.092 Uiso 1 1 calc R
C58 C 0.2084(3) 0.7194(3) 0.8883(3) 0.0516(8) Uani 1 1 d .
H58 H 0.2403 0.7239 0.9493 0.062 Uiso 1 1 calc R
C59 C 0.47503(19) 1.02477(17) 0.78093(16) 0.0211(4) Uani 1 1 d .
H59 H 0.5147 1.0572 0.7300 0.025 Uiso 1 1 calc R
C60 C 0.3550(2) 1.05140(19) 0.76836(17) 0.0255(5) Uani 1 1 d .
H60A H 0.3124 1.0137 0.8131 0.031 Uiso 1 1 calc R
H60B H 0.3457 1.1218 0.7821 0.031 Uiso 1 1 calc R
C61 C 0.3111(2) 1.03015(19) 0.67037(18) 0.0267(5) Uani 1 1 d .
C62 C 0.3517(2) 1.0790(2) 0.5946(2) 0.0371(6) Uani 1 1 d .
H62 H 0.4090 1.1252 0.6040 0.044 Uiso 1 1 calc R
C63 C 0.3100(3) 1.0613(3) 0.5055(2) 0.0457(8) Uani 1 1 d .
H63 H 0.3394 1.0944 0.4542 0.055 Uiso 1 1 calc R
C64 C 0.2255(3) 0.9955(3) 0.4915(2) 0.0495(8) Uani 1 1 d .
H64 H 0.1953 0.9846 0.4307 0.059 Uiso 1 1 calc R
C65 C 0.1849(3) 0.9453(3) 0.5657(2) 0.0456(8) Uani 1 1 d .
H65 H 0.1277 0.8991 0.5558 0.055 Uiso 1 1 calc R
C66 C 0.2278(2) 0.9624(2) 0.6552(2) 0.0336(6) Uani 1 1 d .
H66 H 0.2000 0.9274 0.7060 0.040 Uiso 1 1 calc R
C67 C 0.53301(19) 1.05659(18) 0.87684(16) 0.0206(4) Uani 1 1 d .
C68 C 0.51780(19) 1.16787(18) 0.89156(17) 0.0223(4) Uani 1 1 d .
C69 C 0.5440(2) 1.23109(19) 0.81896(18) 0.0270(5) Uani 1 1 d .
H69 H 0.5643 1.2046 0.7612 0.032 Uiso 1 1 calc R
C70 C 0.5406(2) 1.3321(2) 0.8305(2) 0.0326(6) Uani 1 1 d .
H70 H 0.5593 1.3739 0.7809 0.039 Uiso 1 1 calc R
C71 C 0.5101(2) 1.3721(2) 0.9135(2) 0.0349(6) Uani 1 1 d .
H71 H 0.5072 1.4411 0.9210 0.042 Uiso 1 1 calc R
C72 C 0.4838(2) 1.3108(2) 0.9859(2) 0.0332(6) Uani 1 1 d .
H72 H 0.4619 1.3379 1.0429 0.040 Uiso 1 1 calc R
C73 C 0.4893(2) 1.2088(2) 0.97536(18) 0.0285(5) Uani 1 1 d .
H73 H 0.4734 1.1675 1.0260 0.034 Uiso 1 1 calc R
C74 C 0.4898(2) 0.99028(18) 0.95348(16) 0.0234(5) Uani 1 1 d .
C75 C 0.3862(2) 1.0057(2) 0.98795(18) 0.0289(5) Uani 1 1 d .
H75 H 0.3457 1.0620 0.9695 0.035 Uiso 1 1 calc R
C76 C 0.3424(2) 0.9386(3) 1.04930(19) 0.0361(6) Uani 1 1 d .
H76 H 0.2724 0.9501 1.0727 0.043 Uiso 1 1 calc R
C77 C 0.3995(3) 0.8556(2) 1.0766(2) 0.0369(7) Uani 1 1 d .
H77 H 0.3686 0.8101 1.1179 0.044 Uiso 1 1 calc R
C78 C 0.5026(2) 0.8397(2) 1.0429(2) 0.0336(6) Uani 1 1 d .
H78 H 0.5430 0.7835 1.0616 0.040 Uiso 1 1 calc R
C79 C 0.5463(2) 0.90674(19) 0.98156(17) 0.0266(5) Uani 1 1 d .
H79 H 0.6164 0.8951 0.9584 0.032 Uiso 1 1 calc R
C80 C 0.7275(2) 1.05817(17) 0.93176(16) 0.0218(4) Uani 1 1 d .
C81 C 0.8438(2) 1.04326(19) 0.90724(17) 0.0243(5) Uani 1 1 d .
C82 C 0.8774(2) 1.0248(3) 0.8183(2) 0.0498(9) Uani 1 1 d .
H82 H 0.8252 1.0230 0.7679 0.060 Uiso 1 1 calc R
C83 C 0.9867(3) 1.0089(4) 0.8021(2) 0.0632(13) Uani 1 1 d .
H83 H 1.0092 0.9975 0.7408 0.076 Uiso 1 1 calc R
C84 C 1.0627(3) 1.0097(3) 0.8757(2) 0.0494(9) Uani 1 1 d .
H84 H 1.1373 0.9976 0.8651 0.059 Uiso 1 1 calc R
C85 C 1.0300(2) 1.0279(3) 0.9638(2) 0.0444(8) Uani 1 1 d .
H85 H 1.0821 1.0288 1.0143 0.053 Uiso 1 1 calc R
C86 C 0.9213(2) 1.0450(2) 0.9797(2) 0.0346(6) Uani 1 1 d .
H86 H 0.8997 1.0582 1.0410 0.042 Uiso 1 1 calc R
C87 C 0.2444(3) 0.3295(2) 0.8174(3) 0.0420(7) Uani 1 1 d .
H87 H 0.3245 0.3211 0.8296 0.050 Uiso 1 1 calc R
C88 C 0.8920(3) 0.2199(3) 0.5988(3) 0.0476(8) Uani 1 1 d .
H88 H 0.8301 0.1724 0.6017 0.057 Uiso 1 1 calc R
C89 C 0.3958(3) 0.7202(3) 0.4414(3) 0.0471(8) Uani 1 1 d .
H89 H 0.4575 0.6730 0.4384 0.057 Uiso 1 1 calc R
C90 C 0.0430(3) 0.8294(2) 0.2219(3) 0.0421(7) Uani 1 1 d .
H90 H -0.0371 0.8205 0.2095 0.050 Uiso 1 1 calc R
C91 C 0.8030(3) 0.9070(3) 0.5048(2) 0.0441(7) Uani 1 1 d .
H91 H 0.7542 0.9590 0.5287 0.053 Uiso 1 1 calc R
C92 C 0.4844(3) 0.4070(3) 0.5357(2) 0.0441(7) Uani 1 1 d .
H92 H 0.5335 0.4591 0.5120 0.053 Uiso 1 1 calc R
Cl1 Cl 0.67585(5) 0.07422(5) 0.63505(4) 0.02978(13) Uani 1 1 d .
Cl2 Cl 0.61133(5) 0.57421(5) 0.40503(4) 0.03007(13) Uani 1 1 d .
Cl3 Cl 0.21627(11) 0.45549(7) 0.81730(7) 0.0640(3) Uani 1 1 d .
Cl4 Cl 0.21051(13) 0.27858(9) 0.70903(10) 0.0829(4) Uani 1 1 d .
Cl5 Cl 0.17711(12) 0.26884(11) 0.90457(12) 0.0939(5) Uani 1 1 d .
Cl6 Cl 0.90798(12) 0.27878(10) 0.70685(8) 0.0779(4) Uani 1 1 d .
Cl7 Cl 0.85983(9) 0.30711(10) 0.51135(8) 0.0682(3) Uani 1 1 d .
Cl8 Cl 1.01012(9) 0.15491(9) 0.57319(7) 0.0647(3) Uani 1 1 d .
Cl9 Cl 0.42739(9) 0.80719(10) 0.52858(8) 0.0684(3) Uani 1 1 d .
Cl10 Cl 0.27707(9) 0.65505(9) 0.46675(7) 0.0643(3) Uani 1 1 d .
Cl11 Cl 0.37916(12) 0.77881(10) 0.33308(8) 0.0780(4) Uani 1 1 d .
Cl12 Cl 0.07643(13) 0.77861(9) 0.33090(9) 0.0829(4) Uani 1 1 d .
Cl13 Cl 0.10999(12) 0.76875(11) 0.13540(12) 0.0940(5) Uani 1 1 d .
Cl14 Cl 0.07102(11) 0.95546(7) 0.22275(7) 0.0641(3) Uani 1 1 d .
Cl15 Cl 0.72133(8) 0.81189(8) 0.45810(6) 0.0533(2) Uani 1 1 d .
Cl16 Cl 0.88250(11) 0.95875(10) 0.41840(8) 0.0776(4) Uani 1 1 d .
Cl17 Cl 0.88397(11) 0.86247(11) 0.59801(9) 0.0796(4) Uani 1 1 d .
Cl18 Cl 0.40484(11) 0.45884(10) 0.62171(8) 0.0776(4) Uani 1 1 d .
Cl19 Cl 0.56597(8) 0.31188(8) 0.58203(6) 0.0532(2) Uani 1 1 d .
Cl20 Cl 0.40327(11) 0.36250(11) 0.44186(9) 0.0798(4) Uani 1 1 d .
N1 N 0.79906(17) 0.41711(15) 0.26972(14) 0.0220(4) Uani 1 1 d .
N2 N 0.87303(18) 0.35882(16) 0.23596(16) 0.0271(4) Uani 1 1 d .
N3 N 0.83189(19) 0.27004(16) 0.24472(16) 0.0279(4) Uani 1 1 d .
N4 N 0.63714(16) 0.53922(16) 0.17668(14) 0.0212(4) Uani 1 1 d .
N5 N 0.48805(16) 0.91705(15) 0.77022(14) 0.0219(4) Uani 1 1 d .
N6 N 0.41426(18) 0.85887(16) 0.80411(16) 0.0272(4) Uani 1 1 d .
N7 N 0.45543(19) 0.77013(16) 0.79517(16) 0.0282(4) Uani 1 1 d .
N8 N 0.65013(16) 1.03899(16) 0.86341(14) 0.0213(4) Uani 1 1 d .
O1 O 0.58364(15) 0.58203(14) 0.02943(12) 0.0270(4) Uani 1 1 d .
O2 O 0.70368(15) 1.08168(14) 1.01073(12) 0.0275(4) Uani 1 1 d .
H93 H 0.614(3) 0.540(3) 0.231(3) 0.031(8) Uiso 1 1 d .
H94 H 0.675(3) 1.043(3) 0.811(3) 0.037(9) Uiso 1 1 d .

loop_
_atom_site_aniso_label
_atom_site_aniso_U_11
_atom_site_aniso_U_22
_atom_site_aniso_U_33
_atom_site_aniso_U_23
_atom_site_aniso_U_13
_atom_site_aniso_U_12
C1 0.0300(12) 0.0235(12) 0.0220(11) 0.0005(9) 0.0000(9) 0.0002(9)
C2 0.0256(11) 0.0222(11) 0.0219(11) 0.0007(9) 0.0021(9) -0.0017(9)
C3 0.0298(12) 0.0226(12) 0.0266(12) -0.0001(9) 0.0025(9) -0.0014(9)
C4 0.0396(15) 0.0383(16) 0.0256(13) -0.0003(11) 0.0023(11) -0.0049(12)
C5 0.0437(17) 0.0501(19) 0.0375(15) 0.0132(14) 0.0063(13) -0.0089(14)
C6 0.0483(18) 0.0306(15) 0.0554(19) 0.0032(14) 0.0009(15) -0.0142(14)
C7 0.0506(19) 0.0363(17) 0.0465(17) -0.0137(14) -0.0023(14) -0.0093(14)
C8 0.0439(16) 0.0355(15) 0.0266(12) -0.0044(11) 0.0021(11) -0.0055(12)
C9 0.0421(16) 0.0219(13) 0.0582(19) -0.0090(13) 0.0096(14) 0.0070(11)
C10 0.0420(15) 0.0196(12) 0.0443(16) 0.0017(11) 0.0068(12) 0.0096(10)
C11 0.0478(19) 0.059(2) 0.0454(18) 0.0022(16) 0.0066(15) -0.0038(16)
C12 0.048(2) 0.110(4) 0.077(3) -0.007(3) 0.022(2) -0.016(3)
C13 0.037(2) 0.085(3) 0.101(4) -0.020(3) -0.006(2) 0.011(2)
C14 0.068(3) 0.058(2) 0.068(3) -0.002(2) -0.024(2) 0.025(2)
C15 0.057(2) 0.0410(18) 0.0463(18) 0.0068(14) 0.0033(15) 0.0127(15)
C16 0.0215(11) 0.0192(11) 0.0213(10) -0.0012(8) 0.0002(8) -0.0004(8)
C17 0.0219(11) 0.0266(12) 0.0269(12) 0.0014(9) -0.0009(9) -0.0032(9)
C18 0.0210(11) 0.0285(13) 0.0301(12) 0.0006(10) -0.0013(9) -0.0054(9)
C19 0.0251(13) 0.0357(15) 0.0380(14) 0.0060(12) 0.0000(11) -0.0011(11)
C20 0.0307(15) 0.055(2) 0.0498(19) 0.0172(16) -0.0061(13) 0.0033(13)
C21 0.0442(18) 0.068(2) 0.0358(16) 0.0088(16) -0.0161(14) -0.0106(16)
C22 0.0416(17) 0.064(2) 0.0307(15) -0.0101(14) -0.0052(13) -0.0099(15)
C23 0.0326(14) 0.0407(16) 0.0372(15) -0.0080(12) -0.0059(12) -0.0001(12)
C24 0.0189(10) 0.0228(11) 0.0202(10) -0.0003(8) 0.0007(8) -0.0002(8)
C25 0.0250(11) 0.0235(12) 0.0216(10) -0.0014(9) 0.0011(9) 0.0042(9)
C26 0.0264(12) 0.0318(13) 0.0267(12) -0.0001(10) 0.0019(9) 0.0011(10)
C27 0.0298(13) 0.0499(18) 0.0295(13) -0.0029(12) 0.0071(11) 0.0099(12)
C28 0.0397(15) 0.0416(16) 0.0298(13) -0.0102(12) 0.0013(11) 0.0145(12)
C29 0.0387(15) 0.0306(14) 0.0308(13) -0.0067(11) -0.0045(11) 0.0043(11)
C30 0.0262(12) 0.0266(12) 0.0258(12) -0.0032(9) 0.0002(9) 0.0036(9)
C31 0.0218(11) 0.0217(11) 0.0241(11) 0.0015(9) -0.0013(8) 0.0011(8)
C32 0.0300(13) 0.0241(12) 0.0279(12) 0.0004(9) -0.0015(10) 0.0020(10)
C33 0.0359(14) 0.0236(13) 0.0349(13) -0.0027(10) -0.0068(11) 0.0035(10)
C34 0.0361(14) 0.0204(12) 0.0443(16) 0.0049(11) -0.0101(12) -0.0006(10)
C35 0.0325(14) 0.0307(14) 0.0370(14) 0.0108(11) -0.0031(11) -0.0016(11)
C36 0.0274(12) 0.0284(13) 0.0265(12) 0.0028(10) 0.0000(9) -0.0017(10)
C37 0.0229(11) 0.0191(11) 0.0237(11) -0.0034(8) 0.0011(9) -0.0002(8)
C38 0.0207(11) 0.0238(11) 0.0261(11) -0.0014(9) 0.0021(9) 0.0017(9)
C39 0.0239(14) 0.105(3) 0.0255(14) 0.0050(16) -0.0008(11) -0.0077(16)
C40 0.0300(16) 0.130(4) 0.0329(16) 0.011(2) 0.0066(13) -0.007(2)
C41 0.0190(13) 0.085(3) 0.0440(17) 0.0055(17) 0.0034(12) -0.0009(14)
C42 0.0243(14) 0.070(2) 0.0381(16) 0.0071(15) -0.0069(11) 0.0016(14)
C43 0.0256(13) 0.0490(17) 0.0287(13) 0.0071(12) 0.0010(10) 0.0033(11)
C44 0.0302(12) 0.0234(12) 0.0212(11) -0.0004(9) 0.0010(9) -0.0004(9)
C45 0.0244(11) 0.0233(12) 0.0207(10) -0.0018(9) 0.0016(8) 0.0027(9)
C46 0.0311(13) 0.0218(12) 0.0260(12) -0.0012(9) 0.0009(9) 0.0019(9)
C47 0.0451(16) 0.0357(15) 0.0264(13) 0.0043(11) 0.0021(11) 0.0082(12)
C48 0.0503(19) 0.0342(16) 0.0459(17) 0.0114(13) -0.0007(14) 0.0109(13)
C49 0.0457(18) 0.0317(15) 0.0552(19) -0.0047(14) -0.0004(15) 0.0151(13)
C50 0.0453(17) 0.0488(19) 0.0376(16) -0.0132(13) 0.0049(13) 0.0115(14)
C51 0.0390(15) 0.0391(16) 0.0249(12) -0.0004(11) 0.0037(11) 0.0050(12)
C52 0.0402(16) 0.0234(13) 0.0606(19) 0.0106(13) 0.0087(14) -0.0060(11)
C53 0.0411(15) 0.0196(12) 0.0436(15) -0.0018(11) 0.0058(12) -0.0099(11)
C54 0.060(2) 0.0401(18) 0.0438(17) -0.0070(14) 0.0025(15) -0.0146(15)
C55 0.069(3) 0.055(2) 0.069(3) 0.001(2) -0.024(2) -0.023(2)
C56 0.039(2) 0.084(3) 0.098(4) 0.019(3) -0.008(2) -0.010(2)
C57 0.048(2) 0.106(4) 0.077(3) 0.006(3) 0.021(2) 0.017(2)
C58 0.0470(19) 0.063(2) 0.0455(18) -0.0039(16) 0.0065(15) 0.0045(17)
C59 0.0212(11) 0.0193(11) 0.0229(10) -0.0005(8) 0.0007(8) 0.0006(8)
C60 0.0232(12) 0.0270(12) 0.0261(11) -0.0029(9) -0.0005(9) 0.0047(9)
C61 0.0212(11) 0.0270(12) 0.0317(12) -0.0021(10) -0.0033(9) 0.0057(9)
C62 0.0322(14) 0.0408(16) 0.0377(15) 0.0067(12) -0.0056(12) 0.0003(12)
C63 0.0421(17) 0.064(2) 0.0309(15) 0.0088(14) -0.0049(12) 0.0106(15)
C64 0.0445(18) 0.067(2) 0.0356(16) -0.0108(15) -0.0151(14) 0.0116(16)
C65 0.0318(15) 0.056(2) 0.0487(18) -0.0185(15) -0.0083(13) -0.0016(13)
C66 0.0252(13) 0.0362(15) 0.0393(15) -0.0076(12) -0.0001(11) 0.0018(11)
C67 0.0183(10) 0.0226(11) 0.0208(10) 0.0000(8) 0.0018(8) 0.0019(8)
C68 0.0206(10) 0.0205(11) 0.0255(11) -0.0018(9) -0.0011(8) 0.0009(8)
C69 0.0303(13) 0.0246(12) 0.0259(12) -0.0014(9) -0.0020(9) -0.0016(10)
C70 0.0372(14) 0.0246(13) 0.0353(14) 0.0025(10) -0.0073(11) -0.0038(11)
C71 0.0349(14) 0.0218(12) 0.0470(16) -0.0069(11) -0.0110(12) 0.0010(10)
C72 0.0324(14) 0.0314(14) 0.0353(14) -0.0121(11) -0.0033(11) 0.0027(11)
C73 0.0283(13) 0.0300(13) 0.0269(12) -0.0046(10) -0.0012(10) 0.0037(10)
C74 0.0242(11) 0.0238(12) 0.0220(11) 0.0008(9) 0.0003(9) -0.0024(9)
C75 0.0271(12) 0.0336(14) 0.0258(12) -0.0002(10) 0.0013(9) -0.0016(10)
C76 0.0304(14) 0.0489(18) 0.0293(13) 0.0029(12) 0.0067(11) -0.0075(12)
C77 0.0410(16) 0.0409(16) 0.0284(13) 0.0099(12) -0.0005(11) -0.0127(13)
C78 0.0393(15) 0.0300(14) 0.0309(13) 0.0063(11) -0.0055(11) -0.0032(11)
C79 0.0264(12) 0.0271(13) 0.0260(12) 0.0017(10) -0.0016(9) -0.0010(10)
C80 0.0240(11) 0.0198(11) 0.0217(10) 0.0022(8) 0.0006(8) 0.0018(8)
C81 0.0231(11) 0.0235(12) 0.0262(11) 0.0014(9) 0.0016(9) -0.0009(9)
C82 0.0253(14) 0.099(3) 0.0251(14) -0.0065(16) -0.0002(11) 0.0081(16)
C83 0.0294(16) 0.128(4) 0.0331(16) -0.013(2) 0.0065(13) 0.009(2)
C84 0.0200(13) 0.082(3) 0.0462(18) -0.0068(17) 0.0021(12) 0.0041(14)
C85 0.0242(13) 0.071(2) 0.0378(16) -0.0077(15) -0.0077(11) -0.0007(14)
C86 0.0256(13) 0.0493(18) 0.0288(13) -0.0077(12) 0.0005(10) -0.0018(12)
C87 0.0364(16) 0.0350(16) 0.0542(19) -0.0008(14) -0.0003(13) -0.0002(12)
C88 0.0468(19) 0.0465(19) 0.0494(18) -0.0031(15) 0.0038(14) -0.0107(15)
C89 0.0460(18) 0.0465(19) 0.0491(18) 0.0043(15) 0.0052(14) 0.0110(15)
C90 0.0358(15) 0.0347(16) 0.0555(19) -0.0014(14) -0.0008(14) 0.0005(12)
C91 0.0487(18) 0.0483(19) 0.0354(15) -0.0110(13) 0.0056(13) -0.0004(14)
C92 0.0475(18) 0.0470(19) 0.0381(16) 0.0094(13) 0.0050(13) 0.0007(14)
Cl1 0.0292(3) 0.0365(3) 0.0240(3) 0.0025(2) 0.0045(2) -0.0009(2)
Cl2 0.0293(3) 0.0372(3) 0.0240(3) -0.0031(2) 0.0042(2) 0.0019(2)
Cl3 0.0967(8) 0.0341(4) 0.0618(6) -0.0056(4) 0.0094(5) 0.0054(5)
Cl4 0.1113(10) 0.0491(6) 0.0849(8) -0.0240(5) -0.0411(8) 0.0183(6)
Cl5 0.0775(8) 0.0845(9) 0.1230(11) 0.0554(9) 0.0435(8) 0.0188(7)
Cl6 0.1080(10) 0.0703(7) 0.0555(6) -0.0199(5) 0.0033(6) 0.0329(7)
Cl7 0.0537(6) 0.0798(8) 0.0703(6) 0.0209(6) -0.0070(5) -0.0147(5)
Cl8 0.0716(6) 0.0672(7) 0.0554(5) -0.0219(5) 0.0036(5) 0.0104(5)
Cl9 0.0535(5) 0.0805(8) 0.0706(6) -0.0217(6) -0.0067(5) 0.0159(5)
Cl10 0.0710(6) 0.0667(7) 0.0553(5) 0.0212(5) 0.0039(5) -0.0090(5)
Cl11 0.1074(10) 0.0709(7) 0.0555(6) 0.0195(5) 0.0030(6) -0.0323(7)
Cl12 0.1112(10) 0.0495(6) 0.0844(8) 0.0232(6) -0.0413(7) -0.0176(6)
Cl13 0.0769(8) 0.0843(9) 0.1234(12) -0.0558(9) 0.0431(8) -0.0174(7)
Cl14 0.0973(8) 0.0339(4) 0.0615(6) 0.0054(4) 0.0092(5) -0.0048(5)
Cl15 0.0556(5) 0.0613(6) 0.0428(4) -0.0036(4) 0.0023(4) -0.0188(4)
Cl16 0.0848(8) 0.0880(9) 0.0610(6) -0.0151(6) 0.0191(5) -0.0450(7)
Cl17 0.0745(7) 0.0947(9) 0.0674(7) -0.0040(6) -0.0274(6) 0.0029(6)
Cl18 0.0844(8) 0.0888(9) 0.0611(6) 0.0144(6) 0.0185(5) 0.0464(7)
Cl19 0.0553(5) 0.0615(6) 0.0430(4) 0.0030(4) 0.0024(4) 0.0206(4)
Cl20 0.0738(7) 0.0959(9) 0.0674(7) 0.0034(6) -0.0278(6) -0.0016(6)
N1 0.0240(10) 0.0214(10) 0.0206(9) -0.0003(7) 0.0008(7) 0.0026(8)
N2 0.0262(10) 0.0233(10) 0.0319(11) -0.0006(8) 0.0039(8) 0.0028(8)
N3 0.0297(11) 0.0205(10) 0.0337(11) -0.0017(8) 0.0029(9) 0.0031(8)
N4 0.0189(9) 0.0260(10) 0.0188(9) -0.0008(7) 0.0019(7) -0.0007(7)
N5 0.0227(10) 0.0214(10) 0.0217(9) 0.0002(7) 0.0014(7) -0.0014(8)
N6 0.0261(10) 0.0222(10) 0.0335(11) -0.0002(8) 0.0039(9) -0.0017(8)
N7 0.0317(11) 0.0197(10) 0.0334(11) 0.0011(8) 0.0036(9) -0.0023(8)
N8 0.0192(9) 0.0250(10) 0.0199(9) -0.0007(7) 0.0021(7) 0.0025(7)
O1 0.0270(9) 0.0316(10) 0.0225(8) 0.0018(7) 0.0019(7) -0.0023(7)
O2 0.0277(9) 0.0331(10) 0.0218(8) -0.0030(7) 0.0019(7) 0.0030(7)

loop_
_atom_type_symbol
_atom_type_description
_atom_type_scat_dispersion_real
_atom_type_scat_dispersion_imag
_atom_type_scat_source
C C 0.0033 0.0016 'International Tables Vol C Tables 4.2.6.8 and 6.1.1.4'
H H 0.0000 0.0000 'International Tables Vol C Tables 4.2.6.8 and 6.1.1.4'
N N 0.0061 0.0033 'International Tables Vol C Tables 4.2.6.8 and 6.1.1.4'
O O 0.0106 0.0060 'International Tables Vol C Tables 4.2.6.8 and 6.1.1.4'
Cl Cl 0.1484 0.1585 'International Tables Vol C Tables 4.2.6.8 and 6.1.1.4'

loop_
_geom_angle_atom_site_label_1
_geom_angle_atom_site_label_2
_geom_angle_atom_site_label_3
_geom_angle
N3 C1 C2 104.4(2)
N3 C1 C3 123.4(2)
C2 C1 C3 132.1(3)
N1 C2 C1 105.8(2)
N1 C2 H2 127.1
C1 C2 H2 127.1
C8 C3 C4 120.0(2)
C8 C3 C1 119.1(2)
C4 C3 C1 120.9(2)
C5 C4 C3 119.4(3)
C5 C4 H4 120.3
C3 C4 H4 120.3
C6 C5 C4 120.3(3)
C6 C5 H5 119.8
C4 C5 H5 119.8
C5 C6 C7 120.5(3)
C5 C6 H6 119.8
C7 C6 H6 119.8
C8 C7 C6 119.8(3)
C8 C7 H7 120.1
C6 C7 H7 120.1
C7 C8 C3 120.0(3)
C7 C8 H8 120.0
C3 C8 H8 120.0
C10 C9 N3 111.3(2)
C10 C9 H9A 109.4
N3 C9 H9A 109.4
C10 C9 H9B 109.4
N3 C9 H9B 109.4
H9A C9 H9B 108.0
C15 C10 C11 119.8(3)
C15 C10 C9 120.8(3)
C11 C10 C9 119.4(3)
C12 C11 C10 120.0(4)
C12 C11 H11 120.0
C10 C11 H11 120.0
C13 C12 C11 119.3(4)
C13 C12 H12 120.3
C11 C12 H12 120.3
C14 C13 C12 120.9(4)
C14 C13 H13 119.6
C12 C13 H13 119.6
C13 C14 C15 119.7(4)
C13 C14 H14 120.2
C15 C14 H14 120.2
C10 C15 C14 120.3(4)
C10 C15 H15 119.9
C14 C15 H15 119.9
N1 C16 C17 109.2(2)
N1 C16 C24 108.71(18)
C17 C16 C24 115.83(19)
N1 C16 H16 107.6
C17 C16 H16 107.6
C24 C16 H16 107.6
C18 C17 C16 111.8(2)
C18 C17 H17A 109.3
C16 C17 H17A 109.3
C18 C17 H17B 109.3
C16 C17 H17B 109.3
H17A C17 H17B 107.9
C23 C18 C19 119.1(3)
C23 C18 C17 120.5(3)
C19 C18 C17 120.4(3)
C18 C19 C20 120.6(3)
C18 C19 H19 119.7
C20 C19 H19 119.7
C21 C20 C19 119.5(3)
C21 C20 H20 120.3
C19 C20 H20 120.3
C20 C21 C22 120.5(3)
C20 C21 H21 119.8
C22 C21 H21 119.8
C21 C22 C23 119.7(3)
C21 C22 H22 120.1
C23 C22 H22 120.1
C18 C23 C22 120.6(3)
C18 C23 H23 119.7
C22 C23 H23 119.7
N4 C24 C25 111.67(19)
N4 C24 C31 107.29(19)
C25 C24 C31 115.8(2)
N4 C24 C16 104.15(18)
C25 C24 C16 107.56(19)
C31 C24 C16 109.72(18)
C30 C25 C26 117.7(2)
C30 C25 C24 120.7(2)
C26 C25 C24 121.1(2)
C27 C26 C25 120.8(3)
C27 C26 H26 119.6
C25 C26 H26 119.6
C28 C27 C26 120.9(3)
C28 C27 H27 119.5
C26 C27 H27 119.5
C27 C28 C29 118.9(3)
C27 C28 H28 120.6
C29 C28 H28 120.6
C30 C29 C28 119.9(3)
C30 C29 H29 120.1
C28 C29 H29 120.1
C25 C30 C29 121.8(3)
C25 C30 H30 119.1
C29 C30 H30 119.1
C36 C31 C32 118.2(2)
C36 C31 C24 123.3(2)
C32 C31 C24 118.2(2)
C33 C32 C31 121.1(2)
C33 C32 H32 119.4
C31 C32 H32 119.4
C34 C33 C32 120.0(3)
C34 C33 H33 120.0
C32 C33 H33 120.0
C35 C34 C33 119.4(3)
C35 C34 H34 120.3
C33 C34 H34 120.3
C34 C35 C36 120.9(3)
C34 C35 H35 119.6
C36 C35 H35 119.6
C31 C36 C35 120.3(3)
C31 C36 H36 119.8
C35 C36 H36 119.8
O1 C37 N4 122.6(2)
O1 C37 C38 120.9(2)
N4 C37 C38 116.5(2)
C43 C38 C39 118.5(2)
C43 C38 C37 117.3(2)
C39 C38 C37 124.2(2)
C38 C39 C40 120.4(3)
C38 C39 H39 119.8
C40 C39 H39 119.8
C41 C40 C39 119.9(3)
C41 C40 H40 120.0
C39 C40 H40 120.0
C42 C41 C40 119.9(3)
C42 C41 H41 120.1
C40 C41 H41 120.1
C41 C42 C43 120.0(3)
C41 C42 H42 120.0
C43 C42 H42 120.0
C42 C43 C38 121.3(3)
C42 C43 H43 119.4
C38 C43 H43 119.4
N7 C44 C45 103.8(2)
N7 C44 C46 124.0(2)
C45 C44 C46 132.0(2)
N5 C45 C44 106.2(2)
N5 C45 H45 126.9
C44 C45 H45 126.9
C51 C46 C47 119.8(3)
C51 C46 C44 120.9(2)
C47 C46 C44 119.3(2)
C48 C47 C46 120.2(3)
C48 C47 H47 119.9
C46 C47 H47 119.9
C49 C48 C47 119.8(3)
C49 C48 H48 120.1
C47 C48 H48 120.1
C48 C49 C50 120.4(3)
C48 C49 H49 119.8
C50 C49 H49 119.8
C51 C50 C49 120.2(3)
C51 C50 H50 119.9
C49 C50 H50 119.9
C50 C51 C46 119.6(3)
C50 C51 H51 120.2
C46 C51 H51 120.2
N7 C52 C53 110.8(2)
N7 C52 H52A 109.5
C53 C52 H52A 109.5
N7 C52 H52B 109.5
C53 C52 H52B 109.5
H52A C52 H52B 108.1
C54 C53 C58 119.3(3)
C54 C53 C52 120.8(3)
C58 C53 C52 119.8(3)
C55 C54 C53 120.3(4)
C55 C54 H54 119.8
C53 C54 H54 119.8
C56 C55 C54 120.1(4)
C56 C55 H55 120.0
C54 C55 H55 120.0
C55 C56 C57 120.5(4)
C55 C56 H56 119.8
C57 C56 H56 119.8
C56 C57 C58 119.6(5)
C56 C57 H57 120.2
C58 C57 H57 120.2
C57 C58 C53 120.2(4)
C57 C58 H58 119.9
C53 C58 H58 119.9
N5 C59 C60 109.56(19)
N5 C59 C67 108.14(18)
C60 C59 C67 115.9(2)
N5 C59 H59 107.7
C60 C59 H59 107.7
C67 C59 H59 107.7
C61 C60 C59 111.8(2)
C61 C60 H60A 109.3
C59 C60 H60A 109.3
C61 C60 H60B 109.3
C59 C60 H60B 109.3
H60A C60 H60B 107.9
C66 C61 C62 118.7(3)
C66 C61 C60 120.3(3)
C62 C61 C60 121.0(2)
C63 C62 C61 121.0(3)
C63 C62 H62 119.5
C61 C62 H62 119.5
C64 C63 C62 119.8(3)
C64 C63 H63 120.1
C62 C63 H63 120.1
C63 C64 C65 120.1(3)
C63 C64 H64 119.9
C65 C64 H64 119.9
C64 C65 C66 120.0(3)
C64 C65 H65 120.0
C66 C65 H65 120.0
C61 C66 C65 120.4(3)
C61 C66 H66 119.8
C65 C66 H66 119.8
N8 C67 C74 111.16(19)
N8 C67 C68 107.72(18)
C74 C67 C68 115.6(2)
N8 C67 C59 104.26(18)
C74 C67 C59 108.02(18)
C68 C67 C59 109.43(18)
C73 C68 C69 118.2(2)
C73 C68 C67 123.4(2)
C69 C68 C67 118.0(2)
C70 C69 C68 120.8(3)
C70 C69 H69 119.6
C68 C69 H69 119.6
C71 C70 C69 120.4(3)
C71 C70 H70 119.8
C69 C70 H70 119.8
C70 C71 C72 119.5(3)
C70 C71 H71 120.3
C72 C71 H71 120.3
C71 C72 C73 120.4(3)
C71 C72 H72 119.8
C73 C72 H72 119.8
C68 C73 C72 120.6(3)
C68 C73 H73 119.7
C72 C73 H73 119.7
C79 C74 C75 118.3(2)
C79 C74 C67 120.7(2)
C75 C74 C67 120.5(2)
C76 C75 C74 120.1(3)
C76 C75 H75 119.9
C74 C75 H75 119.9
C77 C76 C75 121.1(3)
C77 C76 H76 119.5
C75 C76 H76 119.5
C76 C77 C78 119.3(3)
C76 C77 H77 120.4
C78 C77 H77 120.4
C77 C78 C79 119.7(3)
C77 C78 H78 120.2
C79 C78 H78 120.2
C74 C79 C78 121.6(3)
C74 C79 H79 119.2
C78 C79 H79 119.2
O2 C80 N8 122.2(2)
O2 C80 C81 121.2(2)
N8 C80 C81 116.5(2)
C82 C81 C86 118.6(3)
C82 C81 C80 124.4(2)
C86 C81 C80 117.0(2)
C81 C82 C83 120.6(3)
C81 C82 H82 119.7
C83 C82 H82 119.7
C84 C83 C82 119.9(3)
C84 C83 H83 120.1
C82 C83 H83 120.1
C85 C84 C83 119.8(3)
C85 C84 H84 120.1
C83 C84 H84 120.1
C84 C85 C86 120.3(3)
C84 C85 H85 119.9
C86 C85 H85 119.9
C85 C86 C81 120.8(3)
C85 C86 H86 119.6
C81 C86 H86 119.6
Cl5 C87 Cl4 110.74(19)
Cl5 C87 Cl3 111.6(2)
Cl4 C87 Cl3 110.36(19)
Cl5 C87 H87 108.0
Cl4 C87 H87 108.0
Cl3 C87 H87 108.0
Cl6 C88 Cl8 110.8(2)
Cl6 C88 Cl7 109.7(2)
Cl8 C88 Cl7 110.9(2)
Cl6 C88 H88 108.5
Cl8 C88 H88 108.5
Cl7 C88 H88 108.5
Cl10 C89 Cl9 110.6(2)
Cl10 C89 Cl11 110.3(2)
Cl9 C89 Cl11 109.9(2)
Cl10 C89 H89 108.7
Cl9 C89 H89 108.7
Cl11 C89 H89 108.7
Cl13 C90 Cl12 110.6(2)
Cl13 C90 Cl14 112.1(2)
Cl12 C90 Cl14 110.17(19)
Cl13 C90 H90 107.9
Cl12 C90 H90 107.9
Cl14 C90 H90 107.9
Cl17 C91 Cl15 109.5(2)
Cl17 C91 Cl16 111.6(2)
Cl15 C91 Cl16 110.40(18)
Cl17 C91 H91 108.4
Cl15 C91 H91 108.4
Cl16 C91 H91 108.4
Cl20 C92 Cl18 111.5(2)
Cl20 C92 Cl19 109.6(2)
Cl18 C92 Cl19 110.83(18)
Cl20 C92 H92 108.3
Cl18 C92 H92 108.3
Cl19 C92 H92 108.3
N2 N1 C2 112.7(2)
N2 N1 C16 118.8(2)
C2 N1 C16 128.0(2)
N1 N2 N3 104.4(2)
N2 N3 C1 112.7(2)
N2 N3 C9 118.5(2)
C1 N3 C9 128.8(2)
C37 N4 C24 121.6(2)
C37 N4 H93 115(2)
C24 N4 H93 119(2)
N6 N5 C45 112.5(2)
N6 N5 C59 118.6(2)
C45 N5 C59 128.3(2)
N5 N6 N7 104.2(2)
N6 N7 C44 113.3(2)
N6 N7 C52 118.5(2)
C44 N7 C52 128.2(2)
C80 N8 C67 121.8(2)
C80 N8 H94 112(3)
C67 N8 H94 120(3)

loop_
_geom_bond_atom_site_label_1
_geom_bond_atom_site_label_2
_geom_bond_distance
C1 N3 1.366(4)
C1 C2 1.378(4)
C1 C3 1.470(3)
C2 N1 1.353(3)
C2 H2 0.9500
C3 C8 1.390(4)
C3 C4 1.397(4)
C4 C5 1.382(4)
C4 H4 0.9500
C5 C6 1.378(5)
C5 H5 0.9500
C6 C7 1.387(5)
C6 H6 0.9500
C7 C8 1.381(4)
C7 H7 0.9500
C8 H8 0.9500
C9 C10 1.494(5)
C9 N3 1.495(4)
C9 H9A 0.9900
C9 H9B 0.9900
C10 C15 1.374(5)
C10 C11 1.383(5)
C11 C12 1.382(6)
C11 H11 0.9500
C12 C13 1.380(7)
C12 H12 0.9500
C13 C14 1.366(8)
C13 H13 0.9500
C14 C15 1.378(6)
C14 H14 0.9500
C15 H15 0.9500
C16 N1 1.485(3)
C16 C17 1.528(3)
C16 C24 1.591(3)
C16 H16 1.0000
C17 C18 1.524(3)
C17 H17A 0.9900
C17 H17B 0.9900
C18 C23 1.385(4)
C18 C19 1.389(4)
C19 C20 1.400(4)
C19 H19 0.9500
C20 C21 1.378(6)
C20 H20 0.9500
C21 C22 1.385(6)
C21 H21 0.9500
C22 C23 1.392(4)
C22 H22 0.9500
C23 H23 0.9500
C24 N4 1.478(3)
C24 C25 1.537(3)
C24 C31 1.547(3)
C25 C30 1.387(4)
C25 C26 1.399(4)
C26 C27 1.392(4)
C26 H26 0.9500
C27 C28 1.385(5)
C27 H27 0.9500
C28 C29 1.395(5)
C28 H28 0.9500
C29 C30 1.393(4)
C29 H29 0.9500
C30 H30 0.9500
C31 C36 1.394(3)
C31 C32 1.398(4)
C32 C33 1.396(4)
C32 H32 0.9500
C33 C34 1.388(4)
C33 H33 0.9500
C34 C35 1.379(5)
C34 H34 0.9500
C35 C36 1.402(4)
C35 H35 0.9500
C36 H36 0.9500
C37 O1 1.226(3)
C37 N4 1.367(3)
C37 C38 1.502(3)
C38 C43 1.382(3)
C38 C39 1.386(4)
C39 C40 1.394(5)
C39 H39 0.9500
C40 C41 1.380(5)
C40 H40 0.9500
C41 C42 1.374(5)
C41 H41 0.9500
C42 C43 1.380(4)
C42 H42 0.9500
C43 H43 0.9500
C44 N7 1.364(4)
C44 C45 1.377(4)
C44 C46 1.472(4)
C45 N5 1.357(3)
C45 H45 0.9500
C46 C51 1.394(4)
C46 C47 1.396(4)
C47 C48 1.388(5)
C47 H47 0.9500
C48 C49 1.379(5)
C48 H48 0.9500
C49 C50 1.390(5)
C49 H49 0.9500
C50 C51 1.387(5)
C50 H50 0.9500
C51 H51 0.9500
C52 N7 1.491(3)
C52 C53 1.498(5)
C52 H52A 0.9900
C52 H52B 0.9900
C53 C54 1.381(5)
C53 C58 1.384(5)
C54 C55 1.374(6)
C54 H54 0.9500
C55 C56 1.369(8)
C55 H55 0.9500
C56 C57 1.376(7)
C56 H56 0.9500
C57 C58 1.382(6)
C57 H57 0.9500
C58 H58 0.9500
C59 N5 1.490(3)
C59 C60 1.525(3)
C59 C67 1.590(3)
C59 H59 1.0000
C60 C61 1.519(3)
C60 H60A 0.9900
C60 H60B 0.9900
C61 C66 1.388(4)
C61 C62 1.390(4)
C62 C63 1.384(4)
C62 H62 0.9500
C63 C64 1.380(5)
C63 H63 0.9500
C64 C65 1.380(6)
C64 H64 0.9500
C65 C66 1.393(4)
C65 H65 0.9500
C66 H66 0.9500
C67 N8 1.480(3)
C67 C74 1.539(3)
C67 C68 1.549(3)
C68 C73 1.389(4)
C68 C69 1.404(3)
C69 C70 1.392(4)
C69 H69 0.9500
C70 C71 1.381(5)
C70 H70 0.9500
C71 C72 1.386(5)
C71 H71 0.9500
C72 C73 1.404(4)
C72 H72 0.9500
C73 H73 0.9500
C74 C79 1.391(4)
C74 C75 1.401(4)
C75 C76 1.396(4)
C75 H75 0.9500
C76 C77 1.385(5)
C76 H76 0.9500
C77 C78 1.393(5)
C77 H77 0.9500
C78 C79 1.395(4)
C78 H78 0.9500
C79 H79 0.9500
C80 O2 1.229(3)
C80 N8 1.366(3)
C80 C81 1.501(4)
C81 C82 1.386(4)
C81 C86 1.386(4)
C82 C83 1.391(5)
C82 H82 0.9500
C83 C84 1.385(5)
C83 H83 0.9500
C84 C85 1.370(5)
C84 H84 0.9500
C85 C86 1.385(4)
C85 H85 0.9500
C86 H86 0.9500
C87 Cl5 1.740(4)
C87 Cl4 1.745(4)
C87 Cl3 1.758(4)
C87 H87 1.0000
C88 Cl6 1.756(4)
C88 Cl8 1.756(4)
C88 Cl7 1.771(4)
C88 H88 1.0000
C89 Cl10 1.757(4)
C89 Cl9 1.760(4)
C89 Cl11 1.761(4)
C89 H89 1.0000
C90 Cl13 1.733(4)
C90 Cl12 1.754(4)
C90 Cl14 1.756(3)
C90 H90 1.0000
C91 Cl17 1.752(4)
C91 Cl15 1.757(3)
C91 Cl16 1.760(4)
C91 H91 1.0000
C92 Cl20 1.755(4)
C92 Cl18 1.759(4)
C92 Cl19 1.762(4)
C92 H92 1.0000
N1 N2 1.318(3)
N2 N3 1.321(3)
N4 H93 0.84(4)
N5 N6 1.313(3)
N6 N7 1.324(3)
N8 H94 0.83(4)
